data_7111178
loop_
_publ_author_name
'Allardyce, Claire S.'
'Dyson, Paul J.'
'Ellis, David J.'
'Heath, Sarah L.'

_publ_contact_author 'Dr Paul J. Dyson'
_publ_section_title
;
 [Ru(\h6-p-cymene)Cl2(pta)] (pta =
 1,3,5-triaza-7-phosphatricyclo[3.3.1.1]decane): a water soluble compound
 that exhibits pH dependent DNA binding providing selectivity for diseased
 cells
;
_journal_issue 15
_journal_name_full 'Chemical Communications'
_journal_page_first 1396
_journal_paper_doi 10.1039/b104021a
_journal_year 2001
_chemical_formula_sum 'C17 H28 Cl4 N3 P Ru'
_chemical_formula_weight 548.26
_chemical_name_common RATPA-c
_chemical_name_systematic
; 
? 
;
_space_group_IT_number 33
_symmetry_cell_setting orthorhombic
_symmetry_space_group_name_Hall 'P 2c -2n'
_symmetry_space_group_name_H-M 'P n a 21'
_atom_sites_solution_hydrogens geom
_atom_sites_solution_primary direct
_atom_sites_solution_secondary difmap
_audit_creation_method SHELXL-97
_cell_angle_alpha 90.00
_cell_angle_beta 90.00
_cell_angle_gamma 90.00
_cell_formula_units_Z 8
_cell_length_a 13.2180(11)
_cell_length_b 15.8021(13)
_cell_length_c 20.8468(18)
_cell_measurement_reflns_used 6964
_cell_measurement_temperature 150(2)
_cell_measurement_theta_max 23.24
_cell_measurement_theta_min 2.23
_cell_volume 4354.3(6)
_computing_cell_refinement 'Bruker SMART'
_computing_data_reduction 'Bruker SMART'
_computing_molecular_graphics 'Bruker SHELXTL'
_computing_publication_material 'Bruker SHELXTL'
_computing_structure_refinement 'SHELXL-97 (Sheldrick, 1997)'
_computing_structure_solution 'SHELXS-97 (Sheldrick, 1990)'
_diffrn_ambient_temperature 150(2)
_diffrn_measured_fraction_theta_full 0.999
_diffrn_measured_fraction_theta_max 0.999
_diffrn_measurement_device_type 'CCD area detector'
_diffrn_measurement_method 'phi and omega scans'
_diffrn_radiation_monochromator graphite
_diffrn_radiation_source 'fine-focus sealed tube'
_diffrn_radiation_type MoK\a
_diffrn_radiation_wavelength 0.71073
_diffrn_reflns_av_R_equivalents 0.0744
_diffrn_reflns_av_sigmaI/netI 0.0624
_diffrn_reflns_limit_h_max 14
_diffrn_reflns_limit_h_min -14
_diffrn_reflns_limit_k_max 17
_diffrn_reflns_limit_k_min -17
_diffrn_reflns_limit_l_max 15
_diffrn_reflns_limit_l_min -23
_diffrn_reflns_number 18611
_diffrn_reflns_theta_full 23.32
_diffrn_reflns_theta_max 23.32
_diffrn_reflns_theta_min 1.62
_exptl_absorpt_coefficient_mu 1.292
_exptl_absorpt_correction_T_max 0.927999
_exptl_absorpt_correction_T_min 0.656631
_exptl_absorpt_correction_type semi_empirical
_exptl_absorpt_process_details 'repeated and equivalent reflections'
_exptl_crystal_colour Red
_exptl_crystal_density_diffrn 1.673
_exptl_crystal_density_method 'not measured'
_exptl_crystal_description Needle
_exptl_crystal_F_000 2224
_exptl_crystal_size_max 0.38
_exptl_crystal_size_mid 0.12
_exptl_crystal_size_min 0.10
_refine_diff_density_max 1.607
_refine_diff_density_min -1.089
_refine_diff_density_rms 0.127
_refine_ls_abs_structure_details 'Flack H D (1983), Acta Cryst. A39, 876-881'
_refine_ls_abs_structure_Flack 0.58(6)
_refine_ls_extinction_method none
_refine_ls_goodness_of_fit_ref 1.060
_refine_ls_hydrogen_treatment mixed
_refine_ls_matrix_type full
_refine_ls_number_parameters 476
_refine_ls_number_reflns 5356
_refine_ls_number_restraints 5
_refine_ls_restrained_S_all 1.059
_refine_ls_R_factor_all 0.0547
_refine_ls_R_factor_gt 0.0476
_refine_ls_shift/su_max 0.001
_refine_ls_shift/su_mean 0.000
_refine_ls_structure_factor_coef Fsqd
_refine_ls_weighting_details 'calc w=1/[\s^2^(Fo^2^)+(0.0825P)^2^+2.9107P] where P=(Fo^2^+2Fc^2^)/3'
_refine_ls_weighting_scheme calc
_refine_ls_wR_factor_gt 0.1225
_refine_ls_wR_factor_ref 0.1270
_reflns_number_gt 4825
_reflns_number_total 5356
_reflns_threshold_expression >2sigma(I)
_cod_data_source_file b104021asup1.cif
_cod_data_source_block ihs90s
_cod_original_sg_symbol_H-M Pna2(1)
_cod_database_code 7111178

loop_
_symmetry_equiv_pos_as_xyz
'x, y, z'
'-x, -y, z+1/2'
'x+1/2, -y+1/2, z'
'-x+1/2, y+1/2, z+1/2'

loop_
_atom_site_label
_atom_site_type_symbol
_atom_site_fract_x
_atom_site_fract_y
_atom_site_fract_z
_atom_site_U_iso_or_equiv
_atom_site_adp_type
_atom_site_occupancy
_atom_site_symmetry_multiplicity
_atom_site_calc_flag
_atom_site_refinement_flags
Ru1 Ru 0.94198(5) 0.30408(4) 0.43104(8) 0.0192(2) Uani 1 1 d .
Cl1 Cl 0.83197(17) 0.25175(17) 0.34767(15) 0.0290(6) Uani 1 1 d .
Cl2 Cl 0.80846(16) 0.26927(14) 0.50665(14) 0.0235(5) Uani 1 1 d .
P1 P 0.98957(16) 0.16613(14) 0.44778(14) 0.0179(5) Uani 1 1 d .
N1 N 1.0540(6) 0.0462(5) 0.5346(4) 0.0261(19) Uani 1 1 d .
N2 N 1.1198(5) 0.0335(4) 0.4245(4) 0.0242(18) Uani 1 1 d .
N3 N 0.9425(5) -0.0023(4) 0.4472(4) 0.0228(19) Uani 1 1 d .
C1 C 1.0256(7) 0.1359(6) 0.5299(5) 0.022(2) Uani 1 1 d .
H1A H 1.0821 0.1706 0.5436 0.026 Uiso 1 1 calc R
H1B H 0.9693 0.1469 0.5585 0.026 Uiso 1 1 calc R
C2 C 1.0997(7) 0.1227(6) 0.4053(5) 0.027(2) Uani 1 1 d .
H2A H 1.0876 0.1251 0.3594 0.032 Uiso 1 1 calc R
H2B H 1.1587 0.1570 0.4147 0.032 Uiso 1 1 calc R
C3 C 0.8992(6) 0.0791(5) 0.4310(6) 0.026(2) Uani 1 1 d .
H3A H 0.8379 0.0879 0.4557 0.031 Uiso 1 1 calc R
H3B H 0.8813 0.0798 0.3859 0.031 Uiso 1 1 calc R
C4 C 1.1396(7) 0.0280(6) 0.4933(5) 0.024(2) Uani 1 1 d .
H4A H 1.1636 -0.0286 0.5029 0.029 Uiso 1 1 calc R
H4B H 1.1937 0.0671 0.5038 0.029 Uiso 1 1 calc R
C5 C 1.0309(6) -0.0201(6) 0.4086(5) 0.027(2) Uani 1 1 d .
H5A H 1.0138 -0.0118 0.3638 0.032 Uiso 1 1 calc R
H5B H 1.0493 -0.0790 0.4142 0.032 Uiso 1 1 calc R
C6 C 0.9671(7) -0.0086(6) 0.5151(5) 0.026(2) Uani 1 1 d .
H6A H 0.9831 -0.0670 0.5252 0.031 Uiso 1 1 calc R
H6B H 0.9081 0.0072 0.5400 0.031 Uiso 1 1 calc R
C7 C 1.0024(7) 0.4000(6) 0.4968(5) 0.025(2) Uani 1 1 d .
C8 C 1.0815(7) 0.3561(6) 0.4707(6) 0.030(3) Uani 1 1 d .
H8 H 1.1292 0.3325 0.4982 0.036 Uiso 1 1 calc R
C9 C 1.0939(7) 0.3450(6) 0.4048(5) 0.025(2) Uani 1 1 d .
H9 H 1.1487 0.3137 0.3899 0.030 Uiso 1 1 calc R
C10 C 1.0238(7) 0.3809(6) 0.3595(5) 0.027(2) Uani 1 1 d .
C11 C 0.9456(7) 0.4335(7) 0.3871(6) 0.032(3) Uani 1 1 d .
H11 H 0.9019 0.4628 0.3602 0.039 Uiso 1 1 calc R
C12 C 0.9347(7) 0.4409(7) 0.4527(6) 0.033(3) Uani 1 1 d .
H12 H 0.8818 0.4734 0.4688 0.039 Uiso 1 1 calc R
C13 C 0.9849(8) 0.4070(8) 0.5673(6) 0.040(3) Uani 1 1 d .
H13A H 1.0149 0.3592 0.5886 0.060 Uiso 1 1 calc R
H13B H 0.9136 0.4080 0.5758 0.060 Uiso 1 1 calc R
H13C H 1.0152 0.4581 0.5830 0.060 Uiso 1 1 calc R
C14 C 1.0315(7) 0.3702(6) 0.2882(5) 0.032(3) Uani 1 1 d .
H14 H 0.9629 0.3750 0.2707 0.038 Uiso 1 1 calc R
C16 C 1.0729(8) 0.2876(8) 0.2670(6) 0.044(3) Uani 1 1 d .
H16A H 1.1433 0.2843 0.2781 0.065 Uiso 1 1 calc R
H16B H 1.0656 0.2824 0.2213 0.065 Uiso 1 1 calc R
H16C H 1.0367 0.2426 0.2877 0.065 Uiso 1 1 calc R
C15 C 1.0944(10) 0.4458(9) 0.2606(6) 0.064(4) Uani 1 1 d .
H15A H 1.1621 0.4433 0.2771 0.097 Uiso 1 1 calc R
H15B H 1.0635 0.4982 0.2732 0.097 Uiso 1 1 calc R
H15C H 1.0961 0.4422 0.2147 0.097 Uiso 1 1 calc R
Ru2 Ru 0.30663(5) 0.71623(5) 0.27555(8) 0.01870(19) Uani 1 1 d .
Cl3 Cl 0.39891(18) 0.79588(19) 0.35591(15) 0.0366(7) Uani 1 1 d .
Cl4 Cl 0.44429(16) 0.74096(15) 0.20095(14) 0.0269(6) Uani 1 1 d .
P2 P 0.25343(17) 0.84611(15) 0.23925(14) 0.0195(5) Uani 1 1 d .
N4 N 0.1752(6) 0.9404(5) 0.1404(4) 0.0269(19) Uani 1 1 d .
N5 N 0.2941(6) 1.0130(5) 0.2142(5) 0.038(2) Uani 1 1 d .
N6 N 0.1199(6) 0.9789(5) 0.2492(4) 0.029(2) Uani 1 1 d .
C17 C 0.2059(7) 0.8534(6) 0.1568(5) 0.023(2) Uani 1 1 d .
H17A H 0.2582 0.8349 0.1274 0.028 Uiso 1 1 calc R
H17B H 0.1484 0.8159 0.1519 0.028 Uiso 1 1 calc R
C18 C 0.3411(7) 0.9355(6) 0.2395(6) 0.036(3) Uani 1 1 d .
H18A H 0.3640 0.9456 0.2830 0.044 Uiso 1 1 calc R
H18B H 0.3997 0.9214 0.2136 0.044 Uiso 1 1 calc R
C19 C 0.1469(7) 0.8982(6) 0.2792(6) 0.029(2) Uani 1 1 d .
H19A H 0.0887 0.8609 0.2782 0.035 Uiso 1 1 calc R
H19B H 0.1643 0.9081 0.3238 0.035 Uiso 1 1 calc R
C20 C 0.2591(8) 1.0001(6) 0.1472(5) 0.034(3) Uani 1 1 d .
H20A H 0.2384 1.0543 0.1297 0.041 Uiso 1 1 calc R
H20B H 0.3156 0.9800 0.1217 0.041 Uiso 1 1 calc R
C21 C 0.0941(7) 0.9670(6) 0.1822(5) 0.023(2) Uani 1 1 d .
H21A H 0.0404 0.9253 0.1797 0.028 Uiso 1 1 calc R
H21B H 0.0671 1.0199 0.1659 0.028 Uiso 1 1 calc R
C22 C 0.2079(7) 1.0387(6) 0.2541(6) 0.040(3) Uani 1 1 d .
H22A H 0.1862 1.0947 0.2411 0.048 Uiso 1 1 calc R
H22B H 0.2296 1.0418 0.2984 0.048 Uiso 1 1 calc R
C23 C 0.3059(7) 0.5954(6) 0.3337(5) 0.027(2) Uani 1 1 d .
H23 H 0.3483 0.5747 0.3657 0.033 Uiso 1 1 calc R
C24 C 0.3250(6) 0.5746(5) 0.2705(6) 0.023(2) Uani 1 1 d .
H24 H 0.3799 0.5404 0.2603 0.028 Uiso 1 1 calc R
C25 C 0.2593(7) 0.6062(6) 0.2201(5) 0.024(2) Uani 1 1 d .
C26 C 0.1736(7) 0.6523(6) 0.2369(5) 0.020(2) Uani 1 1 d .
H26 H 0.1282 0.6691 0.2053 0.024 Uiso 1 1 calc R
C27 C 0.1548(7) 0.6740(6) 0.3028(5) 0.026(2) Uani 1 1 d .
H27 H 0.0977 0.7053 0.3135 0.031 Uiso 1 1 calc R
C28 C 0.2221(7) 0.6481(6) 0.3509(5) 0.026(2) Uani 1 1 d .
C29 C 0.2802(7) 0.5853(6) 0.1510(5) 0.030(2) Uani 1 1 d .
H29A H 0.2570 0.5290 0.1419 0.046 Uiso 1 1 calc R
H29B H 0.3517 0.5887 0.1431 0.046 Uiso 1 1 calc R
H29C H 0.2454 0.6249 0.1239 0.046 Uiso 1 1 calc R
C30 C 0.2088(7) 0.6695(6) 0.4217(5) 0.030(2) Uani 1 1 d .
H30 H 0.2764 0.6722 0.4409 0.036 Uiso 1 1 calc R
C31 C 0.1574(7) 0.7532(6) 0.4345(6) 0.033(2) Uani 1 1 d .
H31A H 0.1974 0.7982 0.4167 0.049 Uiso 1 1 calc R
H31B H 0.1505 0.7614 0.4799 0.049 Uiso 1 1 calc R
H31C H 0.0916 0.7533 0.4149 0.049 Uiso 1 1 calc R
C32 C 0.1518(9) 0.5947(7) 0.4537(5) 0.043(3) Uani 1 1 d .
H32A H 0.1497 0.6031 0.4993 0.064 Uiso 1 1 calc R
H32B H 0.1864 0.5427 0.4443 0.064 Uiso 1 1 calc R
H32C H 0.0841 0.5919 0.4372 0.064 Uiso 1 1 calc R
C1S C -0.4044(12) 1.2074(3) 0.0277(6) 0.088(6) Uani 1 1 d D
H1S1 H -0.3812 1.2093 -0.0164 0.106 Uiso 1 1 calc R
H1S2 H -0.4778 1.2075 0.0274 0.106 Uiso 1 1 calc R
Cl1S Cl -0.3612(5) 1.1149(3) 0.0639(3) 0.130(2) Uani 1 1 d D
Cl2S Cl -0.3608(4) 1.2964(3) 0.0684(2) 0.0985(15) Uani 1 1 d D
C2S C -0.1640(9) 1.2269(3) 0.1769(6) 0.069(4) Uani 1 1 d D
H2S1 H -0.2353 1.2269 0.1660 0.083 Uiso 1 1 calc R
H2S2 H -0.1577 1.2402 0.2222 0.083 Uiso 1 1 calc R
Cl3S Cl -0.1122(4) 1.1277(3) 0.1617(4) 0.145(3) Uani 1 1 d D
Cl4S Cl -0.1009(5) 1.3030(3) 0.1317(3) 0.124(2) Uani 1 1 d D

loop_
_atom_site_aniso_label
_atom_site_aniso_U_11
_atom_site_aniso_U_22
_atom_site_aniso_U_33
_atom_site_aniso_U_23
_atom_site_aniso_U_13
_atom_site_aniso_U_12
Ru1 0.0112(3) 0.0226(3) 0.0239(4) 0.0038(4) -0.0009(3) -0.0002(3)
Cl1 0.0174(11) 0.0459(15) 0.0238(14) 0.0045(12) -0.0026(11) -0.0046(10)
Cl2 0.0159(11) 0.0256(12) 0.0288(15) 0.0011(11) 0.0037(10) -0.0006(9)
P1 0.0131(11) 0.0216(11) 0.0190(15) -0.0014(10) -0.0011(10) -0.0017(9)
N1 0.033(5) 0.025(4) 0.021(5) -0.003(4) -0.005(4) 0.000(4)
N2 0.018(4) 0.023(4) 0.031(5) -0.008(4) 0.003(4) 0.001(3)
N3 0.026(4) 0.018(4) 0.025(6) -0.002(3) 0.002(4) 0.000(3)
C1 0.022(5) 0.028(5) 0.017(5) -0.004(4) 0.001(4) 0.001(4)
C2 0.018(5) 0.034(6) 0.028(6) -0.001(5) 0.001(4) -0.005(4)
C3 0.017(4) 0.033(5) 0.028(6) -0.009(5) -0.001(5) -0.008(4)
C4 0.016(5) 0.022(5) 0.033(7) -0.001(4) -0.005(4) -0.001(4)
C5 0.024(5) 0.030(5) 0.027(6) -0.003(4) 0.006(4) 0.006(4)
C6 0.032(6) 0.018(5) 0.028(7) -0.005(4) -0.001(5) 0.006(4)
C7 0.021(5) 0.016(5) 0.038(7) 0.000(4) -0.003(5) -0.007(4)
C8 0.020(5) 0.027(6) 0.043(8) 0.003(5) -0.009(5) -0.012(4)
C9 0.016(5) 0.022(5) 0.038(7) 0.006(5) 0.004(4) -0.003(4)
C10 0.016(5) 0.033(6) 0.033(6) 0.010(5) 0.002(4) -0.005(4)
C11 0.021(6) 0.032(6) 0.043(8) 0.017(5) -0.010(5) -0.003(5)
C12 0.019(5) 0.031(6) 0.048(8) -0.006(5) -0.003(5) 0.000(4)
C13 0.032(6) 0.045(7) 0.043(8) -0.005(6) 0.001(5) -0.009(5)
C14 0.025(5) 0.042(6) 0.029(7) 0.015(5) -0.004(4) -0.013(4)
C16 0.034(5) 0.071(8) 0.025(7) 0.004(6) 0.010(5) 0.006(5)
C15 0.073(8) 0.085(10) 0.035(9) 0.028(7) -0.005(7) -0.045(8)
Ru2 0.0111(3) 0.0275(4) 0.0174(4) 0.0008(4) -0.0001(3) 0.0038(3)
Cl3 0.0204(12) 0.0668(19) 0.0227(15) -0.0021(13) -0.0049(11) -0.0098(12)
Cl4 0.0159(12) 0.0320(13) 0.0328(16) -0.0001(11) 0.0090(10) 0.0024(10)
P2 0.0126(11) 0.0244(13) 0.0214(14) -0.0022(11) 0.0000(10) 0.0024(10)
N4 0.027(4) 0.025(4) 0.029(5) 0.003(4) 0.002(4) 0.003(3)
N5 0.034(5) 0.023(5) 0.058(7) -0.002(5) -0.001(5) 0.000(4)
N6 0.029(4) 0.027(5) 0.031(5) -0.004(4) 0.002(4) 0.011(4)
C17 0.032(5) 0.020(5) 0.018(6) -0.001(4) -0.005(4) 0.004(4)
C18 0.026(5) 0.034(6) 0.048(8) -0.011(5) -0.004(5) 0.008(5)
C19 0.026(5) 0.030(5) 0.032(6) 0.005(5) -0.002(5) 0.010(4)
C20 0.043(6) 0.026(5) 0.032(7) 0.007(5) 0.017(5) 0.000(5)
C21 0.022(5) 0.028(5) 0.019(6) 0.007(4) -0.009(4) 0.007(4)
C22 0.032(6) 0.027(5) 0.061(9) -0.011(5) 0.004(5) 0.008(5)
C23 0.026(6) 0.026(5) 0.029(7) 0.009(5) -0.007(4) 0.001(4)
C24 0.017(4) 0.024(4) 0.029(6) 0.004(5) 0.001(5) 0.003(4)
C25 0.029(6) 0.024(5) 0.020(6) 0.000(4) 0.004(5) 0.003(4)
C26 0.014(5) 0.019(5) 0.027(6) 0.001(4) -0.003(4) 0.008(4)
C27 0.025(5) 0.021(5) 0.032(6) 0.006(5) 0.000(5) 0.000(4)
C28 0.018(5) 0.025(5) 0.035(6) 0.007(5) 0.004(4) 0.004(4)
C29 0.026(5) 0.031(6) 0.034(7) 0.007(5) 0.004(5) 0.000(4)
C30 0.034(5) 0.039(6) 0.016(6) 0.012(5) 0.003(4) 0.000(4)
C31 0.035(5) 0.034(5) 0.030(7) -0.002(6) -0.006(5) 0.003(4)
C32 0.060(7) 0.047(7) 0.022(6) 0.002(5) 0.012(5) -0.012(6)
C1S 0.083(12) 0.116(15) 0.066(13) 0.008(10) -0.024(10) -0.026(10)
Cl1S 0.214(7) 0.073(3) 0.103(4) -0.013(3) 0.013(5) 0.015(4)
Cl2S 0.146(4) 0.062(3) 0.088(4) 0.000(2) -0.003(3) 0.012(3)
C2S 0.082(11) 0.088(11) 0.038(9) -0.012(8) 0.027(8) 0.002(8)
Cl3S 0.077(3) 0.057(3) 0.300(9) 0.024(4) 0.003(4) 0.008(2)
Cl4S 0.155(5) 0.080(3) 0.136(6) 0.010(3) -0.057(4) 0.002(3)

loop_
_atom_type_symbol
_atom_type_description
_atom_type_scat_dispersion_real
_atom_type_scat_dispersion_imag
_atom_type_scat_source
C C 0.0033 0.0016 'International Tables Vol C Tables 4.2.6.8 and 6.1.1.4'
H H 0.0000 0.0000 'International Tables Vol C Tables 4.2.6.8 and 6.1.1.4'
N N 0.0061 0.0033 'International Tables Vol C Tables 4.2.6.8 and 6.1.1.4'
P P 0.1023 0.0942 'International Tables Vol C Tables 4.2.6.8 and 6.1.1.4'
Cl Cl 0.1484 0.1585 'International Tables Vol C Tables 4.2.6.8 and 6.1.1.4'
Ru Ru -1.2594 0.8363 'International Tables Vol C Tables 4.2.6.8 and 6.1.1.4'

loop_
_geom_angle_atom_site_label_1
_geom_angle_atom_site_label_2
_geom_angle_atom_site_label_3
_geom_angle
C9 Ru1 C8 37.3(4)
C9 Ru1 C7 67.4(4)
C8 Ru1 C7 36.4(4)
C9 Ru1 C10 38.3(4)
C8 Ru1 C10 68.6(4)
C7 Ru1 C10 82.2(4)
C9 Ru1 C12 78.5(4)
C8 Ru1 C12 65.9(4)
C7 Ru1 C12 38.1(4)
C10 Ru1 C12 67.7(4)
C9 Ru1 C11 66.9(3)
C8 Ru1 C11 78.0(4)
C7 Ru1 C11 67.5(4)
C10 Ru1 C11 37.9(4)
C12 Ru1 C11 36.1(4)
C9 Ru1 P1 93.9(3)
C8 Ru1 P1 93.9(3)
C7 Ru1 P1 117.5(3)
C10 Ru1 P1 119.4(3)
C12 Ru1 P1 155.5(3)
C11 Ru1 P1 157.3(3)
C9 Ru1 Cl1 118.5(3)
C8 Ru1 Cl1 155.8(3)
C7 Ru1 Cl1 155.0(3)
C10 Ru1 Cl1 89.8(3)
C12 Ru1 Cl1 117.1(3)
C11 Ru1 Cl1 91.8(3)
P1 Ru1 Cl1 87.09(9)
C9 Ru1 Cl2 154.0(3)
C8 Ru1 Cl2 116.9(3)
C7 Ru1 Cl2 90.9(3)
C10 Ru1 Cl2 156.8(3)
C12 Ru1 Cl2 93.3(3)
C11 Ru1 Cl2 119.2(3)
P1 Ru1 Cl2 83.42(8)
Cl1 Ru1 Cl2 87.25(8)
C2 P1 C1 98.4(4)
C2 P1 C3 98.2(4)
C1 P1 C3 98.6(5)
C2 P1 Ru1 119.9(3)
C1 P1 Ru1 117.3(3)
C3 P1 Ru1 119.9(3)
C4 N1 C1 110.5(8)
C4 N1 C6 108.9(7)
C1 N1 C6 110.1(7)
C4 N2 C5 109.1(7)
C4 N2 C2 110.6(7)
C5 N2 C2 109.8(7)
C5 N3 C3 111.2(7)
C5 N3 C6 110.3(7)
C3 N3 C6 112.0(8)
N1 C1 P1 112.2(6)
N2 C2 P1 111.4(6)
N3 C3 P1 111.2(6)
N1 C4 N2 115.5(7)
N3 C5 N2 113.9(8)
N3 C6 N1 113.3(8)
C8 C7 C12 116.7(10)
C8 C7 C13 123.2(10)
C12 C7 C13 120.1(9)
C8 C7 Ru1 71.3(6)
C12 C7 Ru1 71.6(6)
C13 C7 Ru1 127.6(7)
C7 C8 C9 123.1(10)
C7 C8 Ru1 72.3(6)
C9 C8 Ru1 71.3(6)
C8 C9 C10 121.4(10)
C8 C9 Ru1 71.4(6)
C10 C9 Ru1 71.9(5)
C9 C10 C11 115.1(10)
C9 C10 C14 124.3(9)
C11 C10 C14 120.6(9)
C9 C10 Ru1 69.8(6)
C11 C10 Ru1 72.3(6)
C14 C10 Ru1 129.9(7)
C12 C11 C10 121.3(10)
C12 C11 Ru1 70.8(7)
C10 C11 Ru1 69.8(6)
C11 C12 C7 122.1(10)
C11 C12 Ru1 73.1(7)
C7 C12 Ru1 70.4(6)
C16 C14 C10 114.8(9)
C16 C14 C15 111.5(10)
C10 C14 C15 108.3(9)
C25 Ru2 C26 37.2(3)
C25 Ru2 C27 68.4(4)
C26 Ru2 C27 38.4(4)
C25 Ru2 C28 81.0(4)
C26 Ru2 C28 68.2(4)
C27 Ru2 C28 37.2(4)
C25 Ru2 C24 38.2(4)
C26 Ru2 C24 67.0(3)
C27 Ru2 C24 78.9(3)
C28 Ru2 C24 66.6(4)
C25 Ru2 C23 67.0(4)
C26 Ru2 C23 78.7(3)
C27 Ru2 C23 66.4(3)
C28 Ru2 C23 37.3(3)
C24 Ru2 C23 35.6(4)
C25 Ru2 P2 116.8(3)
C26 Ru2 P2 92.6(2)
C27 Ru2 P2 94.4(3)
C28 Ru2 P2 121.0(2)
C24 Ru2 P2 154.8(3)
C23 Ru2 P2 158.3(3)
C25 Ru2 Cl3 157.7(3)
C26 Ru2 Cl3 154.3(3)
C27 Ru2 Cl3 116.1(3)
C28 Ru2 Cl3 90.9(3)
C24 Ru2 Cl3 119.6(3)
C23 Ru2 Cl3 94.0(3)
P2 Ru2 Cl3 85.29(10)
C25 Ru2 Cl4 90.2(3)
C26 Ru2 Cl4 116.2(3)
C27 Ru2 Cl4 154.5(3)
C28 Ru2 Cl4 156.1(2)
C24 Ru2 Cl4 92.8(3)
C23 Ru2 Cl4 118.9(3)
P2 Ru2 Cl4 82.78(9)
Cl3 Ru2 Cl4 88.97(9)
C18 P2 C19 98.0(4)
C18 P2 C17 99.8(5)
C19 P2 C17 97.7(5)
C18 P2 Ru2 119.7(3)
C19 P2 Ru2 119.1(3)
C17 P2 Ru2 118.0(3)
C21 N4 C20 108.5(8)
C21 N4 C17 109.6(8)
C20 N4 C17 111.8(7)
C22 N5 C18 110.8(9)
C22 N5 C20 109.2(8)
C18 N5 C20 110.8(8)
C21 N6 C19 110.9(8)
C21 N6 C22 109.2(8)
C19 N6 C22 109.3(7)
N4 C17 P2 111.7(7)
N5 C18 P2 112.0(7)
N6 C19 P2 112.6(7)
N4 C20 N5 114.5(8)
N4 C21 N6 116.4(7)
N5 C22 N6 112.9(8)
C24 C23 C28 121.2(9)
C24 C23 Ru2 71.8(6)
C28 C23 Ru2 69.2(5)
C23 C24 C25 120.0(8)
C23 C24 Ru2 72.6(6)
C25 C24 Ru2 68.2(5)
C26 C25 C24 119.0(9)
C26 C25 C29 120.3(9)
C24 C25 C29 120.6(8)
C26 C25 Ru2 71.5(6)
C24 C25 Ru2 73.7(5)
C29 C25 Ru2 129.1(7)
C25 C26 C27 120.4(9)
C25 C26 Ru2 71.3(5)
C27 C26 Ru2 71.1(6)
C28 C27 C26 120.3(9)
C28 C27 Ru2 72.1(6)
C26 C27 Ru2 70.5(6)
C27 C28 C23 118.9(10)
C27 C28 C30 123.7(9)
C23 C28 C30 117.4(9)
C27 C28 Ru2 70.7(6)
C23 C28 Ru2 73.4(6)
C30 C28 Ru2 129.7(7)
C31 C30 C28 114.6(9)
C31 C30 C32 111.9(9)
C28 C30 C32 107.6(8)
Cl2S C1S Cl1S 111.0(4)
Cl4S C2S Cl3S 109.6(4)

loop_
_geom_bond_atom_site_label_1
_geom_bond_atom_site_label_2
_geom_bond_distance
Ru1 C9 2.179(9)
Ru1 C8 2.182(10)
Ru1 C7 2.194(10)
Ru1 C10 2.207(10)
Ru1 C12 2.210(10)
Ru1 C11 2.240(10)
Ru1 P1 2.296(2)
Ru1 Cl1 2.412(3)
Ru1 Cl2 2.429(2)
P1 C2 1.837(9)
P1 C1 1.839(10)
P1 C3 1.854(8)
N1 C4 1.450(12)
N1 C1 1.471(12)
N1 C6 1.495(12)
N2 C4 1.461(13)
N2 C5 1.485(11)
N2 C2 1.490(12)
N3 C5 1.447(11)
N3 C3 1.448(11)
N3 C6 1.456(12)
C7 C8 1.368(14)
C7 C12 1.437(14)
C7 C13 1.492(16)
C8 C9 1.394(14)
C9 C10 1.441(14)
C10 C11 1.445(14)
C10 C14 1.500(15)
C11 C12 1.379(16)
C14 C16 1.484(15)
C14 C15 1.564(14)
Ru2 C25 2.180(10)
Ru2 C26 2.183(9)
Ru2 C27 2.190(10)
Ru2 C28 2.207(10)
Ru2 C24 2.253(9)
Ru2 C23 2.262(10)
Ru2 P2 2.298(3)
Ru2 Cl3 2.425(3)
Ru2 Cl4 2.426(2)
P2 C18 1.826(10)
P2 C19 1.832(9)
P2 C17 1.833(10)
N4 C21 1.444(12)
N4 C20 1.463(13)
N4 C17 1.474(12)
N5 C22 1.467(13)
N5 C18 1.471(14)
N5 C20 1.485(14)
N6 C21 1.450(12)
N6 C19 1.465(12)
N6 C22 1.501(12)
C23 C24 1.381(16)
C23 C28 1.432(13)
C24 C25 1.452(14)
C25 C26 1.392(13)
C25 C29 1.504(14)
C26 C27 1.438(14)
C27 C28 1.401(14)
C28 C30 1.525(15)
C30 C31 1.511(13)
C30 C32 1.553(14)
C1S Cl2S 1.7401(11)
C1S Cl1S 1.7402(11)
C2S Cl4S 1.7400(10)
C2S Cl3S 1.7401(11)

loop_
_geom_torsion_atom_site_label_1
_geom_torsion_atom_site_label_2
_geom_torsion_atom_site_label_3
_geom_torsion_atom_site_label_4
_geom_torsion
C9 Ru1 P1 C2 -26.6(5)
C8 Ru1 P1 C2 -63.9(5)
C7 Ru1 P1 C2 -93.1(5)
C10 Ru1 P1 C2 3.6(5)
C12 Ru1 P1 C2 -97.2(8)
C11 Ru1 P1 C2 4.1(8)
Cl1 Ru1 P1 C2 91.8(4)
Cl2 Ru1 P1 C2 179.4(4)
C9 Ru1 P1 C1 92.6(4)
C8 Ru1 P1 C1 55.2(4)
C7 Ru1 P1 C1 26.1(5)
C10 Ru1 P1 C1 122.8(5)
C12 Ru1 P1 C1 22.0(8)
C11 Ru1 P1 C1 123.3(8)
Cl1 Ru1 P1 C1 -149.0(3)
Cl2 Ru1 P1 C1 -61.4(3)
C9 Ru1 P1 C3 -147.9(5)
C8 Ru1 P1 C3 174.7(5)
C7 Ru1 P1 C3 145.6(5)
C10 Ru1 P1 C3 -117.7(5)
C12 Ru1 P1 C3 141.5(8)
C11 Ru1 P1 C3 -117.3(8)
Cl1 Ru1 P1 C3 -29.6(4)
Cl2 Ru1 P1 C3 58.0(4)
C4 N1 C1 P1 60.1(8)
C6 N1 C1 P1 -60.2(9)
C2 P1 C1 N1 -50.2(7)
C3 P1 C1 N1 49.5(7)
Ru1 P1 C1 N1 179.7(5)
C4 N2 C2 P1 -59.8(8)
C5 N2 C2 P1 60.6(9)
C1 P1 C2 N2 49.7(7)
C3 P1 C2 N2 -50.3(7)
Ru1 P1 C2 N2 178.1(5)
C5 N3 C3 P1 -62.5(9)
C6 N3 C3 P1 61.5(9)
C2 P1 C3 N3 50.8(8)
C1 P1 C3 N3 -49.1(8)
Ru1 P1 C3 N3 -177.6(5)
C1 N1 C4 N2 -67.8(10)
C6 N1 C4 N2 53.3(10)
C5 N2 C4 N1 -53.0(10)
C2 N2 C4 N1 67.8(9)
C3 N3 C5 N2 70.2(10)
C6 N3 C5 N2 -54.7(10)
C4 N2 C5 N3 52.8(10)
C2 N2 C5 N3 -68.5(10)
C5 N3 C6 N1 54.9(10)
C3 N3 C6 N1 -69.6(9)
C4 N1 C6 N3 -53.4(10)
C1 N1 C6 N3 67.9(10)
C9 Ru1 C7 C8 -27.4(6)
C10 Ru1 C7 C8 -64.2(6)
C12 Ru1 C7 C8 -127.8(9)
C11 Ru1 C7 C8 -100.6(7)
P1 Ru1 C7 C8 54.9(7)
Cl1 Ru1 C7 C8 -136.7(6)
Cl2 Ru1 C7 C8 138.0(6)
C9 Ru1 C7 C12 100.4(7)
C8 Ru1 C7 C12 127.8(9)
C10 Ru1 C7 C12 63.6(6)
C11 Ru1 C7 C12 27.2(6)
P1 Ru1 C7 C12 -177.3(5)
Cl1 Ru1 C7 C12 -8.9(10)
Cl2 Ru1 C7 C12 -94.2(6)
C9 Ru1 C7 C13 -145.3(10)
C8 Ru1 C7 C13 -117.9(12)
C10 Ru1 C7 C13 177.9(9)
C12 Ru1 C7 C13 114.3(11)
C11 Ru1 C7 C13 141.5(10)
P1 Ru1 C7 C13 -63.0(9)
Cl1 Ru1 C7 C13 105.4(10)
Cl2 Ru1 C7 C13 20.1(9)
C12 C7 C8 C9 -4.6(14)
C13 C7 C8 C9 175.7(10)
Ru1 C7 C8 C9 52.4(9)
C12 C7 C8 Ru1 -57.0(7)
C13 C7 C8 Ru1 123.3(9)
C9 Ru1 C8 C7 135.5(9)
C10 Ru1 C8 C7 106.6(7)
C12 Ru1 C8 C7 32.3(6)
C11 Ru1 C8 C7 68.1(7)
P1 Ru1 C8 C7 -133.3(6)
Cl1 Ru1 C8 C7 135.1(7)
Cl2 Ru1 C8 C7 -48.7(7)
C7 Ru1 C8 C9 -135.5(9)
C10 Ru1 C8 C9 -28.9(6)
C12 Ru1 C8 C9 -103.2(7)
C11 Ru1 C8 C9 -67.4(6)
P1 Ru1 C8 C9 91.2(6)
Cl1 Ru1 C8 C9 -0.4(11)
Cl2 Ru1 C8 C9 175.8(5)
C7 C8 C9 C10 1.0(16)
Ru1 C8 C9 C10 53.8(8)
C7 C8 C9 Ru1 -52.8(9)
C7 Ru1 C9 C8 26.8(6)
C10 Ru1 C9 C8 133.5(9)
C12 Ru1 C9 C8 65.0(7)
C11 Ru1 C9 C8 100.9(7)
P1 Ru1 C9 C8 -91.4(6)
Cl1 Ru1 C9 C8 179.8(5)
Cl2 Ru1 C9 C8 -8.5(10)
C8 Ru1 C9 C10 -133.5(9)
C7 Ru1 C9 C10 -106.7(7)
C12 Ru1 C9 C10 -68.5(7)
C11 Ru1 C9 C10 -32.6(6)
P1 Ru1 C9 C10 135.1(6)
Cl1 Ru1 C9 C10 46.3(6)
Cl2 Ru1 C9 C10 -142.0(6)
C8 C9 C10 C11 4.3(14)
Ru1 C9 C10 C11 58.0(7)
C8 C9 C10 C14 -178.8(9)
Ru1 C9 C10 C14 -125.2(9)
C8 C9 C10 Ru1 -53.7(9)
C8 Ru1 C10 C9 28.2(6)
C7 Ru1 C10 C9 63.2(6)
C12 Ru1 C10 C9 99.9(7)
C11 Ru1 C10 C9 126.3(9)
P1 Ru1 C10 C9 -54.0(7)
Cl1 Ru1 C10 C9 -140.5(6)
Cl2 Ru1 C10 C9 136.9(6)
C9 Ru1 C10 C11 -126.3(9)
C8 Ru1 C10 C11 -98.1(7)
C7 Ru1 C10 C11 -63.1(6)
C12 Ru1 C10 C11 -26.4(6)
P1 Ru1 C10 C11 179.7(5)
Cl1 Ru1 C10 C11 93.2(6)
Cl2 Ru1 C10 C11 10.6(11)
C9 Ru1 C10 C14 118.3(11)
C8 Ru1 C10 C14 146.5(10)
C7 Ru1 C10 C14 -178.5(9)
C12 Ru1 C10 C14 -141.8(10)
C11 Ru1 C10 C14 -115.4(11)
P1 Ru1 C10 C14 64.3(9)
Cl1 Ru1 C10 C14 -22.2(9)
Cl2 Ru1 C10 C14 -104.8(10)
C9 C10 C11 C12 -6.0(14)
C14 C10 C11 C12 177.0(9)
Ru1 C10 C11 C12 50.6(9)
C9 C10 C11 Ru1 -56.7(7)
C14 C10 C11 Ru1 126.4(9)
C9 Ru1 C11 C12 -102.7(7)
C8 Ru1 C11 C12 -65.2(6)
C7 Ru1 C11 C12 -28.6(6)
C10 Ru1 C11 C12 -135.6(9)
P1 Ru1 C11 C12 -136.3(7)
Cl1 Ru1 C11 C12 137.0(5)
Cl2 Ru1 C11 C12 49.1(6)
C9 Ru1 C11 C10 32.9(6)
C8 Ru1 C11 C10 70.4(6)
C7 Ru1 C11 C10 107.0(6)
C12 Ru1 C11 C10 135.6(9)
P1 Ru1 C11 C10 -0.6(11)
Cl1 Ru1 C11 C10 -87.4(6)
Cl2 Ru1 C11 C10 -175.3(5)
C10 C11 C12 C7 2.7(16)
Ru1 C11 C12 C7 52.8(9)
C10 C11 C12 Ru1 -50.2(9)
C8 C7 C12 C11 2.8(15)
C13 C7 C12 C11 -177.5(10)
Ru1 C7 C12 C11 -54.1(9)
C8 C7 C12 Ru1 56.9(7)
C13 C7 C12 Ru1 -123.4(8)
C9 Ru1 C12 C11 66.3(6)
C8 Ru1 C12 C11 103.3(6)
C7 Ru1 C12 C11 134.2(9)
C10 Ru1 C12 C11 27.7(5)
P1 Ru1 C12 C11 140.1(6)
Cl1 Ru1 C12 C11 -50.0(6)
Cl2 Ru1 C12 C11 -138.6(5)
C9 Ru1 C12 C7 -67.9(6)
C8 Ru1 C12 C7 -30.9(6)
C10 Ru1 C12 C7 -106.5(6)
C11 Ru1 C12 C7 -134.2(9)
P1 Ru1 C12 C7 5.9(11)
Cl1 Ru1 C12 C7 175.8(5)
Cl2 Ru1 C12 C7 87.2(6)
C9 C10 C14 C16 33.6(13)
C11 C10 C14 C16 -149.7(9)
Ru1 C10 C14 C16 -57.8(12)
C9 C10 C14 C15 -91.7(12)
C11 C10 C14 C15 85.0(11)
Ru1 C10 C14 C15 176.9(8)
C25 Ru2 P2 C18 -138.1(5)
C26 Ru2 P2 C18 -167.6(5)
C27 Ru2 P2 C18 154.0(5)
C28 Ru2 P2 C18 126.3(5)
C24 Ru2 P2 C18 -132.7(7)
C23 Ru2 P2 C18 127.1(8)
Cl3 Ru2 P2 C18 38.1(5)
Cl4 Ru2 P2 C18 -51.5(5)
C25 Ru2 P2 C19 101.9(5)
C26 Ru2 P2 C19 72.3(5)
C27 Ru2 P2 C19 33.9(5)
C28 Ru2 P2 C19 6.3(5)
C24 Ru2 P2 C19 107.2(7)
C23 Ru2 P2 C19 7.0(9)
Cl3 Ru2 P2 C19 -82.0(4)
Cl4 Ru2 P2 C19 -171.5(4)
C25 Ru2 P2 C17 -16.3(5)
C26 Ru2 P2 C17 -45.8(5)
C27 Ru2 P2 C17 -84.2(5)
C28 Ru2 P2 C17 -111.9(5)
C24 Ru2 P2 C17 -10.9(7)
C23 Ru2 P2 C17 -111.1(8)
Cl3 Ru2 P2 C17 159.9(4)
Cl4 Ru2 P2 C17 70.3(4)
C21 N4 C17 P2 -61.5(8)
C20 N4 C17 P2 58.8(10)
C18 P2 C17 N4 -48.2(7)
C19 P2 C17 N4 51.3(7)
Ru2 P2 C17 N4 -179.7(5)
C22 N5 C18 P2 61.7(10)
C20 N5 C18 P2 -59.6(10)
C19 P2 C18 N5 -50.2(9)
C17 P2 C18 N5 49.2(9)
Ru2 P2 C18 N5 179.6(6)
C21 N6 C19 P2 58.4(9)
C22 N6 C19 P2 -62.0(10)
C18 P2 C19 N6 51.4(8)
C17 P2 C19 N6 -49.8(8)
Ru2 P2 C19 N6 -178.0(5)
C21 N4 C20 N5 54.0(10)
C17 N4 C20 N5 -67.0(11)
C22 N5 C20 N4 -55.1(11)
C18 N5 C20 N4 67.2(10)
C20 N4 C21 N6 -54.3(10)
C17 N4 C21 N6 68.0(10)
C19 N6 C21 N4 -66.4(10)
C22 N6 C21 N4 54.0(10)
C18 N5 C22 N6 -68.9(11)
C20 N5 C22 N6 53.4(11)
C21 N6 C22 N5 -52.7(11)
C19 N6 C22 N5 68.7(12)
C25 Ru2 C23 C24 29.1(5)
C26 Ru2 C23 C24 66.2(5)
C27 Ru2 C23 C24 104.5(6)
C28 Ru2 C23 C24 135.0(8)
P2 Ru2 C23 C24 134.0(7)
Cl3 Ru2 C23 C24 -138.7(5)
Cl4 Ru2 C23 C24 -47.7(6)
C25 Ru2 C23 C28 -105.9(6)
C26 Ru2 C23 C28 -68.8(6)
C27 Ru2 C23 C28 -30.5(6)
C24 Ru2 C23 C28 -135.0(8)
P2 Ru2 C23 C28 -1.0(11)
Cl3 Ru2 C23 C28 86.3(6)
Cl4 Ru2 C23 C28 177.3(5)
C28 C23 C24 C25 -0.2(13)
Ru2 C23 C24 C25 -50.8(7)
C28 C23 C24 Ru2 50.6(8)
C25 Ru2 C24 C23 -133.7(8)
C26 Ru2 C24 C23 -103.0(6)
C27 Ru2 C24 C23 -64.7(6)
C28 Ru2 C24 C23 -27.9(5)
P2 Ru2 C24 C23 -141.4(6)
Cl3 Ru2 C24 C23 49.2(5)
Cl4 Ru2 C24 C23 139.6(5)
C26 Ru2 C24 C25 30.6(5)
C27 Ru2 C24 C25 69.0(6)
C28 Ru2 C24 C25 105.8(6)
C23 Ru2 C24 C25 133.7(8)
P2 Ru2 C24 C25 -7.7(9)
Cl3 Ru2 C24 C25 -177.2(4)
Cl4 Ru2 C24 C25 -86.8(5)
C23 C24 C25 C26 -4.4(13)
Ru2 C24 C25 C26 -57.3(8)
C23 C24 C25 C29 179.0(9)
Ru2 C24 C25 C29 126.1(9)
C23 C24 C25 Ru2 52.8(8)
C27 Ru2 C25 C26 29.3(6)
C28 Ru2 C25 C26 65.7(6)
C24 Ru2 C25 C26 129.1(8)
C23 Ru2 C25 C26 101.9(6)
P2 Ru2 C25 C26 -54.5(6)
Cl3 Ru2 C25 C26 135.6(6)
Cl4 Ru2 C25 C26 -136.6(6)
C26 Ru2 C25 C24 -129.1(8)
C27 Ru2 C25 C24 -99.8(6)
C28 Ru2 C25 C24 -63.4(5)
C23 Ru2 C25 C24 -27.2(5)
P2 Ru2 C25 C24 176.3(4)
Cl3 Ru2 C25 C24 6.5(10)
Cl4 Ru2 C25 C24 94.3(5)
C26 Ru2 C25 C29 114.5(11)
C27 Ru2 C25 C29 143.8(9)
C28 Ru2 C25 C29 -179.8(9)
C24 Ru2 C25 C29 -116.4(10)
C23 Ru2 C25 C29 -143.6(9)
P2 Ru2 C25 C29 59.9(9)
Cl3 Ru2 C25 C29 -109.9(9)
Cl4 Ru2 C25 C29 -22.1(8)
C24 C25 C26 C27 4.9(14)
C29 C25 C26 C27 -178.5(9)
Ru2 C25 C26 C27 -53.5(8)
C24 C25 C26 Ru2 58.3(8)
C29 C25 C26 Ru2 -125.1(9)
C27 Ru2 C26 C25 -132.9(8)
C28 Ru2 C26 C25 -104.2(6)
C24 Ru2 C26 C25 -31.4(6)
C23 Ru2 C26 C25 -66.7(6)
P2 Ru2 C26 C25 133.3(5)
Cl3 Ru2 C26 C25 -142.2(5)
Cl4 Ru2 C26 C25 50.0(6)
C25 Ru2 C26 C27 132.9(8)
C28 Ru2 C26 C27 28.6(5)
C24 Ru2 C26 C27 101.5(6)
C23 Ru2 C26 C27 66.1(6)
P2 Ru2 C26 C27 -93.9(5)
Cl3 Ru2 C26 C27 -9.3(9)
Cl4 Ru2 C26 C27 -177.1(4)
C25 C26 C27 C28 -0.7(14)
Ru2 C26 C27 C28 -54.3(8)
C25 C26 C27 Ru2 53.6(8)
C25 Ru2 C27 C28 104.1(6)
C26 Ru2 C27 C28 132.6(8)
C24 Ru2 C27 C28 65.7(6)
C23 Ru2 C27 C28 30.7(6)
P2 Ru2 C27 C28 -138.8(5)
Cl3 Ru2 C27 C28 -51.9(6)
Cl4 Ru2 C27 C28 138.6(6)
C25 Ru2 C27 C26 -28.5(5)
C28 Ru2 C27 C26 -132.6(8)
C24 Ru2 C27 C26 -66.8(6)
C23 Ru2 C27 C26 -101.9(6)
P2 Ru2 C27 C26 88.6(5)
Cl3 Ru2 C27 C26 175.5(4)
Cl4 Ru2 C27 C26 6.1(9)
C26 C27 C28 C23 -3.9(14)
Ru2 C27 C28 C23 -57.5(8)
C26 C27 C28 C30 179.0(9)
Ru2 C27 C28 C30 125.5(9)
C26 C27 C28 Ru2 53.5(8)
C24 C23 C28 C27 4.4(14)
Ru2 C23 C28 C27 56.1(8)
C24 C23 C28 C30 -178.4(8)
Ru2 C23 C28 C30 -126.6(8)
C24 C23 C28 Ru2 -51.8(8)
C25 Ru2 C28 C27 -65.9(6)
C26 Ru2 C28 C27 -29.5(6)
C24 Ru2 C28 C27 -102.9(7)
C23 Ru2 C28 C27 -129.6(9)
P2 Ru2 C28 C27 49.9(7)
Cl3 Ru2 C28 C27 135.0(6)
Cl4 Ru2 C28 C27 -135.4(6)
C25 Ru2 C28 C23 63.7(6)
C26 Ru2 C28 C23 100.1(6)
C27 Ru2 C28 C23 129.6(9)
C24 Ru2 C28 C23 26.7(6)
P2 Ru2 C28 C23 179.6(5)
Cl3 Ru2 C28 C23 -95.4(6)
Cl4 Ru2 C28 C23 -5.8(11)
C25 Ru2 C28 C30 175.8(9)
C26 Ru2 C28 C30 -147.8(9)
C27 Ru2 C28 C30 -118.3(10)
C24 Ru2 C28 C30 138.8(9)
C23 Ru2 C28 C30 112.1(11)
P2 Ru2 C28 C30 -68.3(9)
Cl3 Ru2 C28 C30 16.8(8)
Cl4 Ru2 C28 C30 106.3(9)
C27 C28 C30 C31 -31.3(13)
C23 C28 C30 C31 151.6(9)
Ru2 C28 C30 C31 60.9(11)
C27 C28 C30 C32 93.9(11)
C23 C28 C30 C32 -83.2(11)
Ru2 C28 C30 C32 -173.9(7)
